data_7028934
loop_
_publ_author_name
'Franz, Daniel'
'Irran, Elisabeth'
'Inoue, Shigeyoshi'

_publ_section_title
;
 Synthesis, characterization and reactivity of an imidazolin-2-iminato
 aluminium dihydride.
;
_journal_issue 11
_journal_name_full 'Dalton transactions (Cambridge, England : 2003)'
_journal_page_first 4451
_journal_page_last 4461
_journal_paper_doi 10.1039/c3dt52637b
_journal_volume 43
_journal_year 2014
_chemical_formula_moiety '2(C54 H88 Al2 B4 N6), 3(C7 H8)'
_chemical_formula_sum 'C129 H200 Al4 B8 N12'
_chemical_formula_weight 2113.41
_chemical_name_systematic
; 
 ? 
;
_space_group_IT_number 15
_symmetry_cell_setting monoclinic
_symmetry_space_group_name_Hall '-C 2yc'
_symmetry_space_group_name_H-M 'C 1 2/c 1'
_atom_sites_solution_hydrogens geom
_atom_sites_solution_primary direct
_atom_sites_solution_secondary difmap
_audit_creation_method
;
CrysAlisPro, Agilent Technologies,
Version 1.171.36.28 (release 01-02-2013 CrysAlis171 .NET)
(compiled Feb  1 2013,16:14:44)
;
_cell_angle_alpha 90.00
_cell_angle_beta 105.547(3)
_cell_angle_gamma 90.00
_cell_formula_units_Z 4
_cell_length_a 48.7528(13)
_cell_length_b 12.0476(3)
_cell_length_c 22.9213(5)
_cell_measurement_reflns_used 16644
_cell_measurement_temperature 150(2)
_cell_measurement_theta_max 73.8170
_cell_measurement_theta_min 3.7560
_cell_volume 12970.3(6)
_computing_cell_refinement
;
CrysAlisPro, Agilent Technologies,
Version 1.171.36.28 (release 01-02-2013 CrysAlis171 .NET)
(compiled Feb  1 2013,16:14:44)
;
_computing_data_collection
;
CrysAlisPro, Agilent Technologies,
Version 1.171.36.28 (release 01-02-2013 CrysAlis171 .NET)
(compiled Feb  1 2013,16:14:44)
;
_computing_data_reduction
;
CrysAlisPro, Agilent Technologies,
Version 1.171.36.28 (release 01-02-2013 CrysAlis171 .NET)
(compiled Feb  1 2013,16:14:44)
;
_computing_structure_refinement 'SHELXL-97 (Sheldrick, 1997)'
_computing_structure_solution 'SHELXS-97 (Sheldrick, 1990)'
_diffrn_ambient_temperature 150(2)
_diffrn_measured_fraction_theta_full 0.982
_diffrn_measured_fraction_theta_max 0.982
_diffrn_measurement_device_type 'SuperNova, Single source at offset, Atlas'
_diffrn_measurement_method '\w scans'
_diffrn_radiation_monochromator mirror
_diffrn_radiation_source 'SuperNova (Cu) X-ray Source'
_diffrn_radiation_type MoK\a
_diffrn_radiation_wavelength 0.71073
_diffrn_reflns_av_R_equivalents 0.0730
_diffrn_reflns_av_sigmaI/netI 0.0509
_diffrn_reflns_limit_h_max 58
_diffrn_reflns_limit_h_min -60
_diffrn_reflns_limit_k_max 14
_diffrn_reflns_limit_k_min -14
_diffrn_reflns_limit_l_max 25
_diffrn_reflns_limit_l_min -28
_diffrn_reflns_number 48749
_diffrn_reflns_theta_full 26.31
_diffrn_reflns_theta_max 26.31
_diffrn_reflns_theta_min 1.73
_exptl_absorpt_coefficient_mu 0.087
_exptl_absorpt_correction_T_max 0.9931
_exptl_absorpt_correction_T_min 0.9711
_exptl_absorpt_correction_type multi-scan
_exptl_absorpt_process_details
;
CrysAlisPro, Agilent Technologies,
Version 1.171.36.28 (release 01-02-2013 CrysAlis171 .NET)
(compiled Feb  1 2013,16:14:44)
Empirical absorption correction using spherical harmonics,
 implemented in SCALE3 ABSPACK scaling algorithm.
;
_exptl_crystal_colour colourless
_exptl_crystal_density_diffrn 1.082
_exptl_crystal_density_method 'not measured'
_exptl_crystal_description plate
_exptl_crystal_F_000 4600
_exptl_crystal_size_max 0.34
_exptl_crystal_size_mid 0.16
_exptl_crystal_size_min 0.08
_refine_diff_density_max 0.521
_refine_diff_density_min -0.329
_refine_diff_density_rms 0.046
_refine_ls_extinction_method none
_refine_ls_goodness_of_fit_ref 1.016
_refine_ls_hydrogen_treatment mixed
_refine_ls_matrix_type full
_refine_ls_number_parameters 865
_refine_ls_number_reflns 12943
_refine_ls_number_restraints 585
_refine_ls_restrained_S_all 1.068
_refine_ls_R_factor_all 0.0688
_refine_ls_R_factor_gt 0.0529
_refine_ls_shift/su_max 0.001
_refine_ls_shift/su_mean 0.000
_refine_ls_structure_factor_coef Fsqd
_refine_ls_weighting_details 'calc w=1/[\s^2^(Fo^2^)+(0.0726P)^2^+9.0162P] where P=(Fo^2^+2Fc^2^)/3'
_refine_ls_weighting_scheme calc
_refine_ls_wR_factor_gt 0.1366
_refine_ls_wR_factor_ref 0.1514
_reflns_number_gt 10223
_reflns_number_total 12943
_reflns_threshold_expression >2sigma(I)
_cod_data_source_file c3dt52637b.txt
_cod_data_source_block cu-140a
_cod_original_sg_symbol_H-M C2/c
_cod_database_code 7028934

loop_
_symmetry_equiv_pos_as_xyz
'x, y, z'
'-x, y, -z+1/2'
'x+1/2, y+1/2, z'
'-x+1/2, y+1/2, -z+1/2'
'-x, -y, -z'
'x, -y, z-1/2'
'-x+1/2, -y+1/2, -z'
'x+1/2, -y+1/2, z-1/2'

loop_
_atom_site_label
_atom_site_type_symbol
_atom_site_fract_x
_atom_site_fract_y
_atom_site_fract_z
_atom_site_U_iso_or_equiv
_atom_site_adp_type
_atom_site_occupancy
_atom_site_symmetry_multiplicity
_atom_site_calc_flag
_atom_site_refinement_flags
_atom_site_disorder_assembly
_atom_site_disorder_group
B1 B 0.16850(6) 0.5454(2) 0.39215(11) 0.0425(6) Uani 1 1 d . . .
H1A H 0.1733(5) 0.635(2) 0.4106(11) 0.045(6) Uiso 1 1 d . . .
H1B H 0.1543(5) 0.557(2) 0.3425(11) 0.047(6) Uiso 1 1 d . . .
H1C H 0.1554(6) 0.502(2) 0.4173(12) 0.055(7) Uiso 1 1 d . . .
H1D H 0.1877(6) 0.506(2) 0.3897(13) 0.066(8) Uiso 1 1 d . . .
B2 B 0.20019(5) 0.7818(2) 0.34753(11) 0.0425(6) Uani 1 1 d . . .
H2A H 0.1802(5) 0.814(2) 0.3562(11) 0.050(7) Uiso 1 1 d . . .
H2B H 0.1934(5) 0.694(2) 0.3276(11) 0.051(7) Uiso 1 1 d . . .
H2C H 0.2168(6) 0.771(2) 0.3901(12) 0.057(7) Uiso 1 1 d . . .
H2D H 0.2061(5) 0.8332(19) 0.3101(11) 0.044(6) Uiso 1 1 d . . .
B3 B 0.08774(6) 0.9466(2) 0.26997(12) 0.0448(6) Uani 1 1 d . . .
H3A H 0.1074(6) 0.915(2) 0.2587(11) 0.054(7) Uiso 1 1 d . . .
H3B H 0.0806(5) 0.872(2) 0.2917(11) 0.047(6) Uiso 1 1 d . . .
H3C H 0.0713(6) 0.967(2) 0.2269(12) 0.059(7) Uiso 1 1 d . . .
H3D H 0.0943(6) 1.016(2) 0.3040(13) 0.068(8) Uiso 1 1 d . . .
B4 B 0.06958(5) 0.6684(2) 0.22886(11) 0.0414(5) Uani 1 1 d . . .
H4A H 0.0805(5) 0.7432(18) 0.2097(10) 0.035(5) Uiso 1 1 d . . .
H4B H 0.0841(5) 0.662(2) 0.2782(11) 0.050(7) Uiso 1 1 d . . .
H4C H 0.0720(5) 0.596(2) 0.2027(12) 0.057(7) Uiso 1 1 d . . .
H4D H 0.0480(6) 0.698(2) 0.2302(12) 0.065(8) Uiso 1 1 d . . .
Al1 Al 0.158204(11) 0.70300(5) 0.33989(2) 0.02643(13) Uani 1 1 d . . .
Al2 Al 0.105270(11) 0.77532(5) 0.27884(2) 0.02689(13) Uani 1 1 d . . .
N1 N 0.12614(3) 0.76151(12) 0.35997(6) 0.0262(3) Uani 1 1 d . . .
N2 N 0.13857(3) 0.82557(13) 0.46386(7) 0.0285(3) Uani 1 1 d . . .
N3 N 0.09437(3) 0.77657(14) 0.42506(7) 0.0315(3) Uani 1 1 d . . .
N4 N 0.13758(3) 0.71884(12) 0.25820(6) 0.0253(3) Uani 1 1 d . . .
N5 N 0.13271(3) 0.75322(12) 0.15189(6) 0.0258(3) Uani 1 1 d . . .
N6 N 0.15863(3) 0.61060(12) 0.19200(6) 0.0267(3) Uani 1 1 d . . .
C1 C 0.12027(4) 0.78535(15) 0.41149(8) 0.0271(4) Uani 1 1 d . . .
C2 C 0.12402(4) 0.84173(18) 0.50801(8) 0.0354(4) Uani 1 1 d . . .
H2E H 0.1319 0.8693 0.5478 0.043 Uiso 1 1 calc R . .
C3 C 0.09719(4) 0.81161(19) 0.48435(8) 0.0377(5) Uani 1 1 d . . .
H3E H 0.0824 0.8136 0.5043 0.045 Uiso 1 1 calc R . .
C4 C 0.16741(4) 0.86536(16) 0.47358(8) 0.0308(4) Uani 1 1 d . . .
C5 C 0.17150(5) 0.96997(17) 0.45105(10) 0.0398(5) Uani 1 1 d . . .
C6 C 0.19948(6) 1.0091(2) 0.46404(13) 0.0548(7) Uani 1 1 d . . .
H6A H 0.2032 1.0788 0.4484 0.066 Uiso 1 1 calc R . .
C7 C 0.22173(5) 0.9483(2) 0.49911(14) 0.0618(7) Uani 1 1 d . . .
H7A H 0.2406 0.9766 0.5073 0.074 Uiso 1 1 calc R . .
C8 C 0.21712(5) 0.8473(2) 0.52248(12) 0.0505(6) Uani 1 1 d . . .
H8A H 0.2328 0.8071 0.5471 0.061 Uiso 1 1 calc R . .
C9 C 0.18966(4) 0.80283(17) 0.51050(9) 0.0354(4) Uani 1 1 d . . .
C10 C 0.14649(6) 1.04074(19) 0.41707(10) 0.0502(6) Uani 1 1 d . . .
H10A H 0.1309 0.9899 0.3952 0.060 Uiso 1 1 calc R . .
C11 C 0.15353(10) 1.1182(3) 0.37072(15) 0.0899(12) Uani 1 1 d . . .
H11A H 0.1629 1.0761 0.3449 0.135 Uiso 1 1 calc R . .
H11B H 0.1663 1.1770 0.3917 0.135 Uiso 1 1 calc R . .
H11C H 0.1359 1.1514 0.3457 0.135 Uiso 1 1 calc R . .
C12 C 0.13521(8) 1.1111(3) 0.46081(14) 0.0789(10) Uani 1 1 d . . .
H12A H 0.1182 1.1512 0.4383 0.118 Uiso 1 1 calc R . .
H12B H 0.1498 1.1645 0.4812 0.118 Uiso 1 1 calc R . .
H12C H 0.1304 1.0630 0.4911 0.118 Uiso 1 1 calc R . .
C13 C 0.18522(4) 0.69441(18) 0.54002(9) 0.0385(4) Uani 1 1 d . . .
H13A H 0.1663 0.6635 0.5174 0.046 Uiso 1 1 calc R . .
C14 C 0.20819(5) 0.6079(2) 0.53862(11) 0.0525(6) Uani 1 1 d . . .
H14A H 0.2109 0.6045 0.4978 0.079 Uiso 1 1 calc R . .
H14B H 0.2022 0.5350 0.5496 0.079 Uiso 1 1 calc R . .
H14C H 0.2261 0.6290 0.5676 0.079 Uiso 1 1 calc R . .
C15 C 0.18471(5) 0.7138(2) 0.60599(10) 0.0479(5) Uani 1 1 d . . .
H15A H 0.1691 0.7643 0.6069 0.072 Uiso 1 1 calc R . .
H15B H 0.2028 0.7466 0.6287 0.072 Uiso 1 1 calc R . .
H15C H 0.1819 0.6428 0.6244 0.072 Uiso 1 1 calc R . .
C16 C 0.06788(4) 0.72795(18) 0.39032(8) 0.0333(4) Uani 1 1 d . . .
C17 C 0.04433(4) 0.79847(19) 0.36900(9) 0.0371(4) Uani 1 1 d . . .
C18 C 0.01843(4) 0.7487(2) 0.34035(10) 0.0453(5) Uani 1 1 d . . .
H18A H 0.0022 0.7940 0.3243 0.054 Uiso 1 1 calc R . .
C19 C 0.01590(5) 0.6355(2) 0.33481(10) 0.0500(6) Uani 1 1 d . . .
H19A H -0.0020 0.6035 0.3153 0.060 Uiso 1 1 calc R . .
C20 C 0.03913(5) 0.5678(2) 0.35732(10) 0.0466(5) Uani 1 1 d . . .
H20A H 0.0369 0.4895 0.3533 0.056 Uiso 1 1 calc R . .
C21 C 0.06583(4) 0.61208(18) 0.38588(9) 0.0380(4) Uani 1 1 d . . .
C22 C 0.04545(4) 0.9239(2) 0.37748(10) 0.0426(5) Uani 1 1 d . . .
H22A H 0.0659 0.9476 0.3879 0.051 Uiso 1 1 calc R . .
C23 C 0.03308(5) 0.9576(2) 0.42972(11) 0.0540(6) Uani 1 1 d . . .
H23A H 0.0443 0.9234 0.4674 0.081 Uiso 1 1 calc R . .
H23B H 0.0133 0.9324 0.4211 0.081 Uiso 1 1 calc R . .
H23C H 0.0338 1.0385 0.4341 0.081 Uiso 1 1 calc R . .
C24 C 0.02933(5) 0.9867(2) 0.32049(12) 0.0572(6) Uani 1 1 d . . .
H24A H 0.0353 0.9594 0.2856 0.086 Uiso 1 1 calc R . .
H24B H 0.0335 1.0662 0.3259 0.086 Uiso 1 1 calc R . .
H24C H 0.0088 0.9747 0.3136 0.086 Uiso 1 1 calc R . .
C25 C 0.09136(5) 0.53767(19) 0.41155(10) 0.0452(5) Uani 1 1 d . . .
H25A H 0.1080 0.5722 0.4009 0.054 Uiso 1 1 calc R . .
C26 C 0.08779(6) 0.4210(2) 0.38460(12) 0.0588(6) Uani 1 1 d . . .
H26A H 0.0822 0.4260 0.3403 0.088 Uiso 1 1 calc R . .
H26B H 0.0730 0.3815 0.3982 0.088 Uiso 1 1 calc R . .
H26C H 0.1058 0.3808 0.3980 0.088 Uiso 1 1 calc R . .
C27 C 0.09882(7) 0.5295(2) 0.48028(12) 0.0658(8) Uani 1 1 d . . .
H27A H 0.1152 0.4800 0.4946 0.099 Uiso 1 1 calc R . .
H27B H 0.0825 0.4999 0.4926 0.099 Uiso 1 1 calc R . .
H27C H 0.1036 0.6034 0.4979 0.099 Uiso 1 1 calc R . .
C28 C 0.14263(3) 0.69596(14) 0.20589(8) 0.0243(3) Uani 1 1 d . . .
C29 C 0.14252(4) 0.70237(15) 0.10667(8) 0.0301(4) Uani 1 1 d . . .
H29A H 0.1387 0.7257 0.0657 0.036 Uiso 1 1 calc R . .
C30 C 0.15820(4) 0.61573(16) 0.13099(8) 0.0316(4) Uani 1 1 d . . .
H30A H 0.1675 0.5659 0.1105 0.038 Uiso 1 1 calc R . .
C31 C 0.12008(4) 0.86247(15) 0.14336(8) 0.0274(4) Uani 1 1 d . . .
C32 C 0.13795(4) 0.95408(16) 0.16461(8) 0.0304(4) Uani 1 1 d . . .
C33 C 0.12542(5) 1.05883(16) 0.15631(9) 0.0366(4) Uani 1 1 d . . .
H33A H 0.1366 1.1222 0.1716 0.044 Uiso 1 1 calc R . .
C34 C 0.09703(5) 1.07247(17) 0.12632(10) 0.0409(5) Uani 1 1 d . . .
H34A H 0.0888 1.1446 0.1218 0.049 Uiso 1 1 calc R . .
C35 C 0.08054(4) 0.98157(18) 0.10292(9) 0.0380(5) Uani 1 1 d . . .
H35A H 0.0612 0.9924 0.0809 0.046 Uiso 1 1 calc R . .
C36 C 0.09156(4) 0.87388(16) 0.11082(8) 0.0309(4) Uani 1 1 d . . .
C37 C 0.16965(4) 0.94025(17) 0.19194(9) 0.0371(4) Uani 1 1 d . . .
H37A H 0.1729 0.8687 0.2149 0.045 Uiso 1 1 calc R . .
C38 C 0.18282(5) 1.0333(2) 0.23543(11) 0.0526(6) Uani 1 1 d . . .
H38A H 0.1715 1.0452 0.2643 0.079 Uiso 1 1 calc R . .
H38B H 0.1832 1.1017 0.2125 0.079 Uiso 1 1 calc R . .
H38C H 0.2023 1.0129 0.2575 0.079 Uiso 1 1 calc R . .
C39 C 0.18509(5) 0.9338(2) 0.14161(12) 0.0559(6) Uani 1 1 d . . .
H39A H 0.1763 0.8761 0.1125 0.084 Uiso 1 1 calc R . .
H39B H 0.2052 0.9158 0.1595 0.084 Uiso 1 1 calc R . .
H39C H 0.1836 1.0056 0.1208 0.084 Uiso 1 1 calc R . .
C40 C 0.07285(4) 0.77648(18) 0.08260(9) 0.0373(4) Uani 1 1 d . . .
H40A H 0.0811 0.7074 0.1046 0.045 Uiso 1 1 calc R . .
C41 C 0.07243(5) 0.7633(2) 0.01565(10) 0.0502(6) Uani 1 1 d . . .
H41A H 0.0916 0.7451 0.0127 0.075 Uiso 1 1 calc R . .
H41B H 0.0661 0.8330 -0.0059 0.075 Uiso 1 1 calc R . .
H41C H 0.0593 0.7036 -0.0026 0.075 Uiso 1 1 calc R . .
C42 C 0.04215(5) 0.7886(2) 0.08694(11) 0.0507(6) Uani 1 1 d . . .
H42A H 0.0423 0.8091 0.1284 0.076 Uiso 1 1 calc R . .
H42B H 0.0321 0.7180 0.0763 0.076 Uiso 1 1 calc R . .
H42C H 0.0325 0.8466 0.0589 0.076 Uiso 1 1 calc R . .
C43 C 0.17203(4) 0.51726(15) 0.22841(8) 0.0284(4) Uani 1 1 d . . .
C44 C 0.20182(4) 0.51413(16) 0.24849(8) 0.0340(4) Uani 1 1 d . . .
C45 C 0.21410(5) 0.41735(18) 0.27773(10) 0.0426(5) Uani 1 1 d . . .
H45A H 0.2342 0.4124 0.2920 0.051 Uiso 1 1 calc R . .
C46 C 0.19774(5) 0.32909(18) 0.28634(10) 0.0454(5) Uani 1 1 d . . .
H46A H 0.2066 0.2644 0.3065 0.055 Uiso 1 1 calc R . .
C47 C 0.16846(5) 0.33415(17) 0.26574(9) 0.0396(5) Uani 1 1 d . . .
H47A H 0.1574 0.2726 0.2721 0.048 Uiso 1 1 calc R . .
C48 C 0.15469(4) 0.42752(16) 0.23583(8) 0.0321(4) Uani 1 1 d . . .
C49 C 0.22091(4) 0.60582(19) 0.23673(10) 0.0407(5) Uani 1 1 d . . .
H49A H 0.2092 0.6745 0.2255 0.049 Uiso 1 1 calc R . .
C50 C 0.23287(5) 0.5747(3) 0.18348(11) 0.0601(7) Uani 1 1 d . . .
H50A H 0.2432 0.5044 0.1922 0.090 Uiso 1 1 calc R . .
H50B H 0.2458 0.6332 0.1775 0.090 Uiso 1 1 calc R . .
H50C H 0.2172 0.5669 0.1467 0.090 Uiso 1 1 calc R . .
C51 C 0.24580(5) 0.6323(2) 0.29197(11) 0.0503(6) Uani 1 1 d . . .
H51A H 0.2386 0.6421 0.3277 0.075 Uiso 1 1 calc R . .
H51B H 0.2552 0.7006 0.2845 0.075 Uiso 1 1 calc R . .
H51C H 0.2595 0.5709 0.2991 0.075 Uiso 1 1 calc R . .
C52 C 0.12258(4) 0.43045(17) 0.21057(9) 0.0374(4) Uani 1 1 d . . .
H52 H 0.1160 0.5079 0.2150 0.045 Uiso 1 1 calc R . .
C53 C 0.11375(5) 0.4012(2) 0.14324(10) 0.0499(6) Uani 1 1 d . . .
H53A H 0.1216 0.4561 0.1207 0.075 Uiso 1 1 calc R . .
H53B H 0.0929 0.4013 0.1285 0.075 Uiso 1 1 calc R . .
H53C H 0.1210 0.3273 0.1374 0.075 Uiso 1 1 calc R . .
C54 C 0.10735(5) 0.3527(2) 0.24431(12) 0.0539(6) Uani 1 1 d . . .
H54A H 0.1100 0.2757 0.2331 0.081 Uiso 1 1 calc R . .
H54B H 0.0870 0.3705 0.2334 0.081 Uiso 1 1 calc R . .
H54C H 0.1153 0.3621 0.2881 0.081 Uiso 1 1 calc R . .
C55 C 0.02846(16) 0.7307(7) 0.6240(3) 0.0834(11) Uani 0.523(5) 1 d PDU A 1
C56 C 0.02784(19) 0.7675(7) 0.5676(4) 0.0860(12) Uani 0.523(5) 1 d PDU A 1
H56A H 0.0280 0.8450 0.5599 0.103 Uiso 0.523(5) 1 calc PR A 1
C57 C 0.0271(6) 0.6931(8) 0.5215(5) 0.0841(12) Uani 0.523(5) 1 d PDU A 1
H57A H 0.0259 0.7193 0.4819 0.101 Uiso 0.523(5) 1 calc PR A 1
C58 C 0.02792(19) 0.5830(7) 0.5328(3) 0.0859(12) Uani 0.523(5) 1 d PDU A 1
H58A H 0.0282 0.5313 0.5016 0.103 Uiso 0.523(5) 1 calc PR A 1
C59 C 0.02839(16) 0.5461(6) 0.5906(3) 0.0851(13) Uani 0.523(5) 1 d PDU A 1
H59A H 0.0280 0.4686 0.5979 0.102 Uiso 0.523(5) 1 calc PR A 1
C60 C 0.0294(2) 0.6194(7) 0.6378(3) 0.0829(13) Uani 0.523(5) 1 d PDU A 1
H60A H 0.0306 0.5939 0.6777 0.099 Uiso 0.523(5) 1 calc PR A 1
C61 C 0.03023(18) 0.8038(8) 0.6764(4) 0.110(2) Uani 0.523(5) 1 d PU A 1
H61A H 0.0309 0.7586 0.7123 0.165 Uiso 0.523(5) 1 calc PR A 1
H61B H 0.0135 0.8523 0.6681 0.165 Uiso 0.523(5) 1 calc PR A 1
H61C H 0.0475 0.8493 0.6837 0.165 Uiso 0.523(5) 1 calc PR A 1
C55A C 0.02458(19) 0.6868(8) 0.6472(4) 0.0889(13) Uani 0.477(5) 1 d PDU A 2
C56A C 0.02195(18) 0.7871(7) 0.6156(4) 0.0883(13) Uani 0.477(5) 1 d PDU A 2
H56B H 0.0207 0.8553 0.6355 0.106 Uiso 0.477(5) 1 calc PR A 2
C57A C 0.0212(2) 0.7856(8) 0.5569(4) 0.0854(12) Uani 0.477(5) 1 d PDU A 2
H57B H 0.0173 0.8527 0.5344 0.102 Uiso 0.477(5) 1 calc PR A 2
C58A C 0.0259(7) 0.6899(10) 0.5276(5) 0.0864(13) Uani 0.477(5) 1 d PDU A 2
H58B H 0.0262 0.6915 0.4863 0.104 Uiso 0.477(5) 1 calc PR A 2
C59A C 0.0300(2) 0.5950(8) 0.5591(4) 0.0900(13) Uani 0.477(5) 1 d PDU A 2
H59B H 0.0335 0.5284 0.5401 0.108 Uiso 0.477(5) 1 calc PR A 2
C60A C 0.0292(2) 0.5925(7) 0.6182(4) 0.0870(13) Uani 0.477(5) 1 d PDU A 2
H60B H 0.0320 0.5241 0.6396 0.104 Uiso 0.477(5) 1 calc PR A 2
C61A C 0.0244(2) 0.6659(10) 0.7129(4) 0.119(3) Uani 0.477(5) 1 d PU A 2
H61D H 0.0270 0.5865 0.7219 0.178 Uiso 0.477(5) 1 calc PR A 2
H61E H 0.0062 0.6903 0.7188 0.178 Uiso 0.477(5) 1 calc PR A 2
H61F H 0.0399 0.7076 0.7400 0.178 Uiso 0.477(5) 1 calc PR A 2
C62 C 0.2067(2) 0.2887(9) 0.5227(4) 0.100(2) Uani 0.50 1 d PU B -3
H62A H 0.1937 0.3244 0.4877 0.150 Uiso 0.50 1 calc PR B -3
H62B H 0.2101 0.3384 0.5578 0.150 Uiso 0.50 1 calc PR B -3
H62C H 0.1983 0.2192 0.5319 0.150 Uiso 0.50 1 calc PR B -3
C63 C 0.23443(15) 0.2644(5) 0.5086(3) 0.0733(13) Uani 0.50 1 d PDU B -3
C64 C 0.2584(2) 0.2065(12) 0.5417(5) 0.0837(18) Uani 0.50 1 d PDU B -3
H64A H 0.2588 0.1797 0.5809 0.100 Uiso 0.50 1 calc PR B -3
C65 C 0.28111(16) 0.1874(5) 0.5193(3) 0.0911(16) Uani 0.50 1 d PDU B -3
H65A H 0.2969 0.1460 0.5423 0.109 Uiso 0.50 1 calc PR B -3
C66 C 0.28115(16) 0.2300(8) 0.4607(4) 0.0817(16) Uani 0.50 1 d PDU B -3
H66A H 0.2967 0.2180 0.4437 0.098 Uiso 0.50 1 calc PR B -3
C67 C 0.25887(14) 0.2856(5) 0.4324(3) 0.0696(12) Uani 0.50 1 d PDU B -3
H67A H 0.2589 0.3161 0.3942 0.084 Uiso 0.50 1 calc PR B -3
C68 C 0.23467(19) 0.3048(11) 0.4530(4) 0.0644(13) Uani 0.50 1 d PDU B -3
H68A H 0.2189 0.3449 0.4290 0.077 Uiso 0.50 1 calc PR B -3

loop_
_atom_site_aniso_label
_atom_site_aniso_U_11
_atom_site_aniso_U_22
_atom_site_aniso_U_33
_atom_site_aniso_U_23
_atom_site_aniso_U_13
_atom_site_aniso_U_12
B1 0.0499(14) 0.0418(14) 0.0342(12) 0.0070(10) 0.0082(11) 0.0138(11)
B2 0.0318(12) 0.0566(16) 0.0378(12) -0.0064(11) 0.0075(10) 0.0017(11)
B3 0.0546(15) 0.0463(14) 0.0383(13) 0.0102(11) 0.0206(12) 0.0170(12)
B4 0.0318(12) 0.0563(15) 0.0339(12) -0.0016(10) 0.0053(9) -0.0027(11)
Al1 0.0260(3) 0.0303(3) 0.0220(3) 0.0004(2) 0.0046(2) 0.0042(2)
Al2 0.0253(3) 0.0332(3) 0.0223(3) 0.0027(2) 0.0065(2) 0.0040(2)
N1 0.0268(7) 0.0295(8) 0.0227(7) 0.0012(6) 0.0070(6) 0.0013(6)
N2 0.0263(7) 0.0359(8) 0.0236(7) -0.0005(6) 0.0071(6) -0.0001(6)
N3 0.0243(8) 0.0456(9) 0.0242(7) -0.0001(6) 0.0058(6) -0.0007(7)
N4 0.0256(7) 0.0266(7) 0.0231(7) 0.0002(6) 0.0056(6) 0.0021(6)
N5 0.0267(7) 0.0275(8) 0.0231(7) 0.0017(6) 0.0066(6) 0.0028(6)
N6 0.0284(7) 0.0264(7) 0.0249(7) 0.0003(6) 0.0065(6) 0.0032(6)
C1 0.0245(8) 0.0312(9) 0.0247(8) 0.0024(7) 0.0051(7) 0.0028(7)
C2 0.0328(10) 0.0506(12) 0.0244(9) -0.0029(8) 0.0103(7) 0.0009(9)
C3 0.0309(10) 0.0584(13) 0.0255(9) -0.0022(8) 0.0107(8) 0.0020(9)
C4 0.0306(9) 0.0340(10) 0.0296(9) -0.0072(7) 0.0113(7) -0.0048(8)
C5 0.0536(13) 0.0328(10) 0.0405(11) -0.0077(8) 0.0257(10) -0.0042(9)
C6 0.0661(16) 0.0389(12) 0.0736(17) -0.0159(11) 0.0431(14) -0.0182(12)
C7 0.0410(13) 0.0570(16) 0.096(2) -0.0299(15) 0.0332(14) -0.0178(12)
C8 0.0296(11) 0.0548(14) 0.0658(15) -0.0210(12) 0.0107(10) -0.0061(10)
C9 0.0296(10) 0.0392(11) 0.0374(10) -0.0119(8) 0.0093(8) -0.0026(8)
C10 0.0746(17) 0.0353(11) 0.0420(12) 0.0039(9) 0.0177(11) 0.0010(11)
C11 0.163(4) 0.0586(18) 0.0621(18) 0.0157(14) 0.054(2) 0.006(2)
C12 0.105(3) 0.0713(19) 0.0724(19) 0.0208(15) 0.0454(18) 0.0444(18)
C13 0.0332(10) 0.0413(11) 0.0357(10) -0.0043(8) 0.0002(8) 0.0038(8)
C14 0.0522(14) 0.0550(14) 0.0421(12) -0.0045(10) -0.0016(10) 0.0180(11)
C15 0.0521(13) 0.0519(13) 0.0364(11) -0.0021(9) 0.0062(10) 0.0037(11)
C16 0.0284(9) 0.0488(12) 0.0236(8) -0.0001(8) 0.0082(7) -0.0040(8)
C17 0.0279(9) 0.0553(13) 0.0282(9) 0.0000(8) 0.0076(7) -0.0014(9)
C18 0.0279(10) 0.0663(15) 0.0405(11) -0.0028(10) 0.0069(9) -0.0007(10)
C19 0.0314(11) 0.0720(17) 0.0451(12) -0.0086(11) 0.0081(9) -0.0139(11)
C20 0.0456(13) 0.0540(14) 0.0429(12) -0.0052(10) 0.0164(10) -0.0142(10)
C21 0.0383(11) 0.0497(12) 0.0284(9) 0.0006(8) 0.0133(8) -0.0063(9)
C22 0.0282(10) 0.0534(13) 0.0446(12) 0.0011(10) 0.0068(9) 0.0023(9)
C23 0.0480(13) 0.0615(16) 0.0517(14) -0.0115(11) 0.0121(11) 0.0050(11)
C24 0.0430(13) 0.0674(17) 0.0598(15) 0.0131(12) 0.0112(11) 0.0160(12)
C25 0.0485(13) 0.0448(12) 0.0444(12) 0.0108(9) 0.0162(10) -0.0001(10)
C26 0.0741(18) 0.0534(15) 0.0543(14) 0.0018(11) 0.0268(13) 0.0052(13)
C27 0.089(2) 0.0571(16) 0.0453(14) 0.0123(12) 0.0070(13) 0.0080(15)
C28 0.0207(8) 0.0250(8) 0.0258(8) 0.0006(6) 0.0037(6) -0.0007(6)
C29 0.0364(10) 0.0312(9) 0.0237(8) 0.0004(7) 0.0099(7) 0.0026(8)
C30 0.0375(10) 0.0320(10) 0.0274(9) -0.0027(7) 0.0123(8) 0.0023(8)
C31 0.0319(9) 0.0284(9) 0.0240(8) 0.0038(7) 0.0114(7) 0.0044(7)
C32 0.0356(10) 0.0315(10) 0.0275(9) 0.0009(7) 0.0142(7) 0.0000(8)
C33 0.0469(12) 0.0279(10) 0.0402(10) 0.0024(8) 0.0205(9) 0.0004(8)
C34 0.0511(13) 0.0337(11) 0.0436(11) 0.0086(9) 0.0224(10) 0.0123(9)
C35 0.0366(10) 0.0444(12) 0.0343(10) 0.0078(8) 0.0119(8) 0.0122(9)
C36 0.0307(9) 0.0383(10) 0.0250(8) 0.0049(7) 0.0095(7) 0.0058(8)
C37 0.0356(10) 0.0315(10) 0.0438(11) 0.0004(8) 0.0097(9) -0.0033(8)
C38 0.0494(14) 0.0585(15) 0.0502(13) -0.0144(11) 0.0141(11) -0.0128(11)
C39 0.0392(12) 0.0645(16) 0.0695(16) -0.0251(13) 0.0241(12) -0.0090(11)
C40 0.0313(10) 0.0443(11) 0.0329(10) 0.0028(8) 0.0026(8) 0.0023(8)
C41 0.0488(13) 0.0601(15) 0.0379(11) -0.0080(10) 0.0049(10) 0.0037(11)
C42 0.0304(11) 0.0705(16) 0.0467(13) 0.0035(11) 0.0025(9) -0.0011(10)
C43 0.0320(9) 0.0265(9) 0.0252(8) -0.0007(7) 0.0052(7) 0.0064(7)
C44 0.0344(10) 0.0360(10) 0.0284(9) -0.0042(8) 0.0030(8) 0.0060(8)
C45 0.0379(11) 0.0439(12) 0.0399(11) -0.0005(9) -0.0003(9) 0.0140(9)
C46 0.0575(14) 0.0358(11) 0.0381(11) 0.0052(9) 0.0044(10) 0.0152(10)
C47 0.0525(13) 0.0305(10) 0.0356(10) 0.0024(8) 0.0112(9) 0.0042(9)
C48 0.0405(10) 0.0297(9) 0.0267(9) -0.0019(7) 0.0101(8) 0.0025(8)
C49 0.0309(10) 0.0450(12) 0.0426(11) -0.0029(9) 0.0035(8) 0.0002(9)
C50 0.0459(14) 0.088(2) 0.0484(13) -0.0096(13) 0.0159(11) -0.0161(13)
C51 0.0311(11) 0.0636(15) 0.0510(13) -0.0145(11) 0.0022(9) 0.0027(10)
C52 0.0362(10) 0.0333(10) 0.0433(11) -0.0003(8) 0.0117(9) -0.0008(8)
C53 0.0415(12) 0.0621(15) 0.0417(12) 0.0039(10) 0.0032(9) -0.0107(11)
C54 0.0527(14) 0.0617(16) 0.0528(14) 0.0019(11) 0.0237(11) -0.0094(12)
C55 0.065(2) 0.097(3) 0.087(2) 0.014(2) 0.017(2) -0.006(2)
C56 0.067(3) 0.095(2) 0.088(2) 0.0201(18) 0.008(2) -0.012(2)
C57 0.061(2) 0.105(2) 0.082(2) 0.0172(18) 0.012(2) -0.015(2)
C58 0.068(2) 0.105(2) 0.080(3) 0.014(2) 0.011(3) -0.009(2)
C59 0.074(2) 0.097(3) 0.082(3) 0.016(2) 0.017(2) -0.013(2)
C60 0.068(2) 0.094(3) 0.084(2) 0.016(2) 0.017(3) -0.013(3)
C61 0.093(4) 0.120(4) 0.118(3) -0.015(3) 0.031(4) 0.006(4)
C55A 0.069(2) 0.106(3) 0.091(2) 0.019(2) 0.020(2) 0.004(3)
C56A 0.070(3) 0.099(3) 0.088(2) 0.013(2) 0.007(2) 0.001(3)
C57A 0.064(3) 0.101(2) 0.085(2) 0.015(2) 0.009(2) -0.012(2)
C58A 0.064(2) 0.104(2) 0.084(2) 0.0133(19) 0.007(2) -0.013(2)
C59A 0.072(2) 0.104(2) 0.088(3) 0.013(2) 0.011(3) -0.009(2)
C60A 0.069(2) 0.097(3) 0.092(3) 0.021(2) 0.016(3) -0.007(2)
C61A 0.095(5) 0.172(7) 0.098(4) 0.031(4) 0.040(4) 0.013(5)
C62 0.140(6) 0.080(5) 0.087(5) -0.036(4) 0.041(4) -0.023(5)
C63 0.114(4) 0.046(3) 0.053(2) -0.007(2) 0.010(2) -0.025(3)
C64 0.125(4) 0.047(3) 0.059(3) 0.004(2) -0.010(3) -0.031(3)
C65 0.110(4) 0.048(3) 0.088(3) -0.006(2) -0.019(3) -0.015(3)
C66 0.087(4) 0.056(3) 0.088(3) -0.019(3) 0.000(3) -0.012(3)
C67 0.085(3) 0.050(3) 0.064(3) -0.008(2) 0.003(2) -0.016(2)
C68 0.093(4) 0.040(3) 0.050(3) -0.001(2) 0.003(3) -0.011(3)

loop_
_atom_type_symbol
_atom_type_description
_atom_type_scat_dispersion_real
_atom_type_scat_dispersion_imag
_atom_type_scat_source
C C 0.0033 0.0016 'International Tables Vol C Tables 4.2.6.8 and 6.1.1.4'
H H 0.0000 0.0000 'International Tables Vol C Tables 4.2.6.8 and 6.1.1.4'
N N 0.0061 0.0033 'International Tables Vol C Tables 4.2.6.8 and 6.1.1.4'
Al Al 0.0645 0.0514 'International Tables Vol C Tables 4.2.6.8 and 6.1.1.4'
B B 0.0013 0.0007 'International Tables Vol C Tables 4.2.6.8 and 6.1.1.4'

loop_
_geom_angle_atom_site_label_1
_geom_angle_atom_site_label_2
_geom_angle_atom_site_label_3
_geom_angle
Al1 B1 H1A 52.9(12)
Al1 B1 H1B 52.3(12)
H1A B1 H1B 104.7(16)
Al1 B1 H1C 127.4(14)
H1A B1 H1C 110.0(18)
H1B B1 H1C 106.8(18)
Al1 B1 H1D 115.4(15)
H1A B1 H1D 110.1(19)
H1B B1 H1D 107.5(19)
H1C B1 H1D 117(2)
Al1 B2 H2A 47.8(13)
Al1 B2 H2B 54.7(12)
H2A B2 H2B 102.3(17)
Al1 B2 H2C 117.7(14)
H2A B2 H2C 111.0(19)
H2B B2 H2C 107.8(18)
Al1 B2 H2D 125.4(12)
H2A B2 H2D 110.7(17)
H2B B2 H2D 107.1(17)
H2C B2 H2D 116.9(18)
Al2 B3 H3A 51.1(13)
Al2 B3 H3B 51.4(12)
H3A B3 H3B 102.2(17)
Al2 B3 H3C 116.8(14)
H3A B3 H3C 109.0(19)
H3B B3 H3C 109.3(18)
Al2 B3 H3D 126.3(15)
H3A B3 H3D 108(2)
H3B B3 H3D 110.2(19)
H3C B3 H3D 117(2)
Al2 B4 H4A 52.0(10)
Al2 B4 H4B 49.5(12)
H4A B4 H4B 101.2(16)
Al2 B4 H4C 124.6(14)
H4A B4 H4C 106.4(17)
H4B B4 H4C 110.6(18)
Al2 B4 H4D 114.2(14)
H4A B4 H4D 106.5(18)
H4B B4 H4D 109.1(19)
H4C B4 H4D 121(2)
N1 Al1 N4 87.02(7)
N1 Al1 B2 129.01(9)
N4 Al1 B2 105.69(8)
N1 Al1 B1 105.66(9)
N4 Al1 B1 127.17(9)
B2 Al1 B1 104.59(11)
N1 Al1 Al2 43.27(5)
N4 Al1 Al2 43.76(5)
B2 Al1 Al2 128.99(8)
B1 Al1 Al2 126.41(8)
N1 Al1 H1A 96.7(8)
N4 Al1 H1A 158.2(8)
B2 Al1 H1A 88.6(8)
B1 Al1 H1A 31.3(8)
Al2 Al1 H1A 135.6(7)
N1 Al1 H1B 105.0(8)
N4 Al1 H1B 95.8(8)
B2 Al1 H1B 121.8(8)
B1 Al1 H1B 31.5(8)
Al2 Al1 H1B 103.8(8)
H1A Al1 H1B 62.5(11)
N1 Al1 H2A 99.7(9)
N4 Al1 H2A 106.1(8)
B2 Al1 H2A 29.3(9)
B1 Al1 H2A 121.1(8)
Al2 Al1 H2A 108.5(8)
H1A Al1 H2A 94.4(11)
H1B Al1 H2A 147.6(11)
N1 Al1 H2B 160.4(8)
N4 Al1 H2B 97.3(8)
B2 Al1 H2B 31.4(8)
B1 Al1 H2B 87.1(8)
Al2 Al1 H2B 137.9(8)
H1A Al1 H2B 86.4(11)
H1B Al1 H2B 93.6(11)
H2A Al1 H2B 60.6(11)
N1 Al2 N4 87.09(7)
N1 Al2 B4 127.08(8)
N4 Al2 B4 104.63(8)
N1 Al2 B3 105.46(9)
N4 Al2 B3 129.62(9)
B4 Al2 B3 105.22(11)
N1 Al2 Al1 43.51(5)
N4 Al2 Al1 43.59(4)
B4 Al2 Al1 125.61(8)
B3 Al2 Al1 129.14(8)
N1 Al2 H3A 107.0(8)
N4 Al2 H3A 99.7(9)
B4 Al2 H3A 120.9(8)
B3 Al2 H3A 30.0(9)
Al1 Al2 H3A 109.1(9)
N1 Al2 H3B 96.1(8)
N4 Al2 H3B 159.5(8)
B4 Al2 H3B 89.6(8)
B3 Al2 H3B 30.2(8)
Al1 Al2 H3B 136.3(8)
H3A Al2 H3B 60.0(11)
N1 Al2 H4A 159.1(7)
N4 Al2 H4A 96.4(7)
B4 Al2 H4A 32.2(7)
B3 Al2 H4A 88.1(7)
Al1 Al2 H4A 135.9(7)
H3A Al2 H4A 92.7(11)
H3B Al2 H4A 87.8(10)
N1 Al2 H4B 95.9(8)
N4 Al2 H4B 104.5(8)
B4 Al2 H4B 31.2(8)
B3 Al2 H4B 121.8(8)
Al1 Al2 H4B 103.5(8)
H3A Al2 H4B 147.4(12)
H3B Al2 H4B 95.4(12)
H4A Al2 H4B 63.3(11)
C1 N1 Al2 132.77(12)
C1 N1 Al1 134.00(12)
Al2 N1 Al1 93.22(7)
C1 N2 C2 110.15(15)
C1 N2 C4 128.84(15)
C2 N2 C4 120.27(15)
C1 N3 C3 109.80(15)
C1 N3 C16 129.88(15)
C3 N3 C16 119.95(15)
C28 N4 Al1 134.77(12)
C28 N4 Al2 132.52(12)
Al1 N4 Al2 92.65(6)
C28 N5 C29 109.77(14)
C28 N5 C31 127.48(14)
C29 N5 C31 121.24(14)
C28 N6 C30 109.95(14)
C28 N6 C43 129.95(14)
C30 N6 C43 119.72(14)
N1 C1 N2 127.69(16)
N1 C1 N3 127.95(16)
N2 C1 N3 104.36(14)
C3 C2 N2 107.61(16)
C3 C2 H2E 126.2
N2 C2 H2E 126.2
C2 C3 N3 108.08(16)
C2 C3 H3E 126.0
N3 C3 H3E 126.0
C5 C4 C9 122.95(19)
C5 C4 N2 118.13(18)
C9 C4 N2 118.55(17)
C4 C5 C6 116.9(2)
C4 C5 C10 121.4(2)
C6 C5 C10 121.5(2)
C7 C6 C5 121.1(2)
C7 C6 H6A 119.4
C5 C6 H6A 119.4
C8 C7 C6 121.0(2)
C8 C7 H7A 119.5
C6 C7 H7A 119.5
C7 C8 C9 120.7(2)
C7 C8 H8A 119.6
C9 C8 H8A 119.6
C8 C9 C4 117.2(2)
C8 C9 C13 119.1(2)
C4 C9 C13 123.58(17)
C5 C10 C11 113.7(3)
C5 C10 C12 110.9(2)
C11 C10 C12 107.9(2)
C5 C10 H10A 108.1
C11 C10 H10A 108.1
C12 C10 H10A 108.1
C10 C11 H11A 109.5
C10 C11 H11B 109.5
H11A C11 H11B 109.5
C10 C11 H11C 109.5
H11A C11 H11C 109.5
H11B C11 H11C 109.5
C10 C12 H12A 109.5
C10 C12 H12B 109.5
H12A C12 H12B 109.5
C10 C12 H12C 109.5
H12A C12 H12C 109.5
H12B C12 H12C 109.5
C9 C13 C14 112.58(19)
C9 C13 C15 110.54(18)
C14 C13 C15 109.12(18)
C9 C13 H13A 108.2
C14 C13 H13A 108.2
C15 C13 H13A 108.2
C13 C14 H14A 109.5
C13 C14 H14B 109.5
H14A C14 H14B 109.5
C13 C14 H14C 109.5
H14A C14 H14C 109.5
H14B C14 H14C 109.5
C13 C15 H15A 109.5
C13 C15 H15B 109.5
H15A C15 H15B 109.5
C13 C15 H15C 109.5
H15A C15 H15C 109.5
H15B C15 H15C 109.5
C21 C16 C17 122.75(18)
C21 C16 N3 118.61(18)
C17 C16 N3 118.15(18)
C18 C17 C16 117.1(2)
C18 C17 C22 118.96(19)
C16 C17 C22 123.85(18)
C19 C18 C17 121.3(2)
C19 C18 H18A 119.4
C17 C18 H18A 119.4
C18 C19 C20 120.6(2)
C18 C19 H19A 119.7
C20 C19 H19A 119.7
C19 C20 C21 121.2(2)
C19 C20 H20A 119.4
C21 C20 H20A 119.4
C20 C21 C16 117.0(2)
C20 C21 C25 121.3(2)
C16 C21 C25 121.66(19)
C17 C22 C24 112.9(2)
C17 C22 C23 110.75(19)
C24 C22 C23 108.4(2)
C17 C22 H22A 108.2
C24 C22 H22A 108.2
C23 C22 H22A 108.2
C22 C23 H23A 109.5
C22 C23 H23B 109.5
H23A C23 H23B 109.5
C22 C23 H23C 109.5
H23A C23 H23C 109.5
H23B C23 H23C 109.5
C22 C24 H24A 109.5
C22 C24 H24B 109.5
H24A C24 H24B 109.5
C22 C24 H24C 109.5
H24A C24 H24C 109.5
H24B C24 H24C 109.5
C21 C25 C27 112.5(2)
C21 C25 C26 113.2(2)
C27 C25 C26 109.2(2)
C21 C25 H25A 107.2
C27 C25 H25A 107.2
C26 C25 H25A 107.2
C25 C26 H26A 109.5
C25 C26 H26B 109.5
H26A C26 H26B 109.5
C25 C26 H26C 109.5
H26A C26 H26C 109.5
H26B C26 H26C 109.5
C25 C27 H27A 109.5
C25 C27 H27B 109.5
H27A C27 H27B 109.5
C25 C27 H27C 109.5
H27A C27 H27C 109.5
H27B C27 H27C 109.5
N4 C28 N6 128.48(15)
N4 C28 N5 127.13(16)
N6 C28 N5 104.38(14)
C30 C29 N5 107.91(16)
C30 C29 H29A 126.0
N5 C29 H29A 126.0
C29 C30 N6 107.99(16)
C29 C30 H30A 126.0
N6 C30 H30A 126.0
C36 C31 C32 122.81(17)
C36 C31 N5 119.28(16)
C32 C31 N5 117.73(16)
C33 C32 C31 117.03(18)
C33 C32 C37 121.21(18)
C31 C32 C37 121.66(17)
C34 C33 C32 121.36(19)
C34 C33 H33A 119.3
C32 C33 H33A 119.3
C35 C34 C33 120.10(19)
C35 C34 H34A 120.0
C33 C34 H34A 120.0
C34 C35 C36 121.52(19)
C34 C35 H35A 119.2
C36 C35 H35A 119.2
C31 C36 C35 116.98(18)
C31 C36 C40 123.29(17)
C35 C36 C40 119.69(17)
C32 C37 C38 113.24(18)
C32 C37 C39 110.22(18)
C38 C37 C39 108.80(18)
C32 C37 H37A 108.1
C38 C37 H37A 108.1
C39 C37 H37A 108.1
C37 C38 H38A 109.5
C37 C38 H38B 109.5
H38A C38 H38B 109.5
C37 C38 H38C 109.5
H38A C38 H38C 109.5
H38B C38 H38C 109.5
C37 C39 H39A 109.5
C37 C39 H39B 109.5
H39A C39 H39B 109.5
C37 C39 H39C 109.5
H39A C39 H39C 109.5
H39B C39 H39C 109.5
C36 C40 C42 112.55(18)
C36 C40 C41 110.50(17)
C42 C40 C41 108.81(18)
C36 C40 H40A 108.3
C42 C40 H40A 108.3
C41 C40 H40A 108.3
C40 C41 H41A 109.5
C40 C41 H41B 109.5
H41A C41 H41B 109.5
C40 C41 H41C 109.5
H41A C41 H41C 109.5
H41B C41 H41C 109.5
C40 C42 H42A 109.5
C40 C42 H42B 109.5
H42A C42 H42B 109.5
C40 C42 H42C 109.5
H42A C42 H42C 109.5
H42B C42 H42C 109.5
C44 C43 C48 122.79(17)
C44 C43 N6 118.56(17)
C48 C43 N6 118.20(16)
C45 C44 C43 116.94(19)
C45 C44 C49 119.30(19)
C43 C44 C49 123.64(18)
C46 C45 C44 121.6(2)
C46 C45 H45A 119.2
C44 C45 H45A 119.2
C45 C46 C47 120.24(19)
C45 C46 H46A 119.9
C47 C46 H46A 119.9
C46 C47 C48 121.5(2)
C46 C47 H47A 119.3
C48 C47 H47A 119.3
C47 C48 C43 116.93(18)
C47 C48 C52 121.25(18)
C43 C48 C52 121.78(17)
C44 C49 C50 110.28(18)
C44 C49 C51 113.10(19)
C50 C49 C51 108.80(18)
C44 C49 H49A 108.2
C50 C49 H49A 108.2
C51 C49 H49A 108.2
C49 C50 H50A 109.5
C49 C50 H50B 109.5
H50A C50 H50B 109.5
C49 C50 H50C 109.5
H50A C50 H50C 109.5
H50B C50 H50C 109.5
C49 C51 H51A 109.5
C49 C51 H51B 109.5
H51A C51 H51B 109.5
C49 C51 H51C 109.5
H51A C51 H51C 109.5
H51B C51 H51C 109.5
C48 C52 C54 112.60(18)
C48 C52 C53 111.26(17)
C54 C52 C53 109.03(19)
C48 C52 H52 107.9
C54 C52 H52 107.9
C53 C52 H52 107.9
C52 C53 H53A 109.5
C52 C53 H53B 109.5
H53A C53 H53B 109.5
C52 C53 H53C 109.5
H53A C53 H53C 109.5
H53B C53 H53C 109.5
C52 C54 H54A 109.5
C52 C54 H54B 109.5
H54A C54 H54B 109.5
C52 C54 H54C 109.5
H54A C54 H54C 109.5
H54B C54 H54C 109.5
C56 C55 C60 121.8(7)
C56 C55 C61 124.2(8)
C60 C55 C61 113.9(8)
C55 C56 C57 120.4(7)
C55 C56 H56A 119.8
C57 C56 H56A 119.8
C58 C57 C56 120.0(7)
C58 C57 H57A 120.0
C56 C57 H57A 120.0
C57 C58 C59 119.2(7)
C57 C58 H58A 120.4
C59 C58 H58A 120.4
C60 C59 C58 121.9(7)
C60 C59 H59A 119.0
C58 C59 H59A 119.0
C55 C60 C59 116.6(6)
C55 C60 H60A 121.7
C59 C60 H60A 121.7
C55 C61 H61A 109.5
C55 C61 H61B 109.5
H61A C61 H61B 109.5
C55 C61 H61C 109.5
H61A C61 H61C 109.5
H61B C61 H61C 109.5
C60A C55A C56A 118.2(7)
C60A C55A C61A 112.8(8)
C56A C55A C61A 128.9(8)
C57A C56A C55A 118.9(7)
C57A C56A H56B 120.5
C55A C56A H56B 120.5
C56A C57A C58A 122.5(8)
C56A C57A H57B 118.8
C58A C57A H57B 118.8
C59A C58A C57A 118.0(8)
C59A C58A H58B 121.0
C57A C58A H58B 121.0
C58A C59A C60A 121.0(8)
C58A C59A H59B 119.5
C60A C59A H59B 119.5
C55A C60A C59A 121.1(7)
C55A C60A H60B 119.5
C59A C60A H60B 119.5
C55A C61A H61D 109.5
C55A C61A H61E 109.5
H61D C61A H61E 109.5
C55A C61A H61F 109.5
H61D C61A H61F 109.5
H61E C61A H61F 109.5
C63 C62 H62A 109.5
C63 C62 H62B 109.5
H62A C62 H62B 109.5
C63 C62 H62C 109.5
H62A C62 H62C 109.5
H62B C62 H62C 109.5
C68 C63 C64 118.0(7)
C68 C63 C62 111.4(7)
C64 C63 C62 130.6(7)
C65 C64 C63 121.7(8)
C65 C64 H64A 119.1
C63 C64 H64A 119.1
C64 C65 C66 119.9(7)
C64 C65 H65A 120.1
C66 C65 H65A 120.1
C67 C66 C65 116.2(7)
C67 C66 H66A 121.9
C65 C66 H66A 121.9
C66 C67 C68 125.9(7)
C66 C67 H67A 117.0
C68 C67 H67A 117.0
C63 C68 C67 118.2(6)
C63 C68 H68A 120.9
C67 C68 H68A 120.9

loop_
_geom_bond_atom_site_label_1
_geom_bond_atom_site_label_2
_geom_bond_distance
B1 Al1 2.229(3)
B1 H1A 1.16(2)
B1 H1B 1.17(2)
B1 H1C 1.10(3)
B1 H1D 1.07(3)
B2 Al1 2.220(3)
B2 H2A 1.12(3)
B2 H2B 1.16(3)
B2 H2C 1.10(3)
B2 H2D 1.16(2)
B3 Al2 2.222(3)
B3 H3A 1.12(3)
B3 H3B 1.13(2)
B3 H3C 1.12(3)
B3 H3D 1.13(3)
B4 Al2 2.220(3)
B4 H4A 1.19(2)
B4 H4B 1.17(2)
B4 H4C 1.08(3)
B4 H4D 1.12(3)
Al1 N1 1.8810(15)
Al1 N4 1.8828(15)
Al1 Al2 2.7278(7)
Al1 H1A 1.79(2)
Al1 H1B 1.77(2)
Al1 H2A 1.69(2)
Al1 H2B 1.82(2)
Al2 N1 1.8727(15)
Al2 N4 1.8887(15)
Al2 H3A 1.75(3)
Al2 H3B 1.76(2)
Al2 H4A 1.76(2)
Al2 H4B 1.71(2)
N1 C1 1.319(2)
N2 C1 1.377(2)
N2 C2 1.396(2)
N2 C4 1.446(2)
N3 C1 1.383(2)
N3 C3 1.394(2)
N3 C16 1.447(2)
N4 C28 1.316(2)
N5 C28 1.386(2)
N5 C29 1.394(2)
N5 C31 1.444(2)
N6 C28 1.379(2)
N6 C30 1.394(2)
N6 C43 1.448(2)
C2 C3 1.326(3)
C2 H2E 0.9500
C3 H3E 0.9500
C4 C5 1.396(3)
C4 C9 1.403(3)
C5 C6 1.398(3)
C5 C10 1.520(3)
C6 C7 1.375(4)
C6 H6A 0.9500
C7 C8 1.371(4)
C7 H7A 0.9500
C8 C9 1.399(3)
C8 H8A 0.9500
C9 C13 1.513(3)
C10 C11 1.521(3)
C10 C12 1.524(4)
C10 H10A 1.0000
C11 H11A 0.9800
C11 H11B 0.9800
C11 H11C 0.9800
C12 H12A 0.9800
C12 H12B 0.9800
C12 H12C 0.9800
C13 C14 1.536(3)
C13 C15 1.537(3)
C13 H13A 1.0000
C14 H14A 0.9800
C14 H14B 0.9800
C14 H14C 0.9800
C15 H15A 0.9800
C15 H15B 0.9800
C15 H15C 0.9800
C16 C21 1.401(3)
C16 C17 1.406(3)
C17 C18 1.393(3)
C17 C22 1.523(3)
C18 C19 1.372(4)
C18 H18A 0.9500
C19 C20 1.379(4)
C19 H19A 0.9500
C20 C21 1.397(3)
C20 H20A 0.9500
C21 C25 1.519(3)
C22 C24 1.532(3)
C22 C23 1.533(3)
C22 H22A 1.0000
C23 H23A 0.9800
C23 H23B 0.9800
C23 H23C 0.9800
C24 H24A 0.9800
C24 H24B 0.9800
C24 H24C 0.9800
C25 C27 1.522(3)
C25 C26 1.526(3)
C25 H25A 1.0000
C26 H26A 0.9800
C26 H26B 0.9800
C26 H26C 0.9800
C27 H27A 0.9800
C27 H27B 0.9800
C27 H27C 0.9800
C29 C30 1.325(3)
C29 H29A 0.9500
C30 H30A 0.9500
C31 C36 1.397(3)
C31 C32 1.410(3)
C32 C33 1.393(3)
C32 C37 1.513(3)
C33 C34 1.380(3)
C33 H33A 0.9500
C34 C35 1.379(3)
C34 H34A 0.9500
C35 C36 1.397(3)
C35 H35A 0.9500
C36 C40 1.520(3)
C37 C38 1.523(3)
C37 C39 1.539(3)
C37 H37A 1.0000
C38 H38A 0.9800
C38 H38B 0.9800
C38 H38C 0.9800
C39 H39A 0.9800
C39 H39B 0.9800
C39 H39C 0.9800
C40 C42 1.533(3)
C40 C41 1.537(3)
C40 H40A 1.0000
C41 H41A 0.9800
C41 H41B 0.9800
C41 H41C 0.9800
C42 H42A 0.9800
C42 H42B 0.9800
C42 H42C 0.9800
C43 C44 1.402(3)
C43 C48 1.411(3)
C44 C45 1.397(3)
C44 C49 1.514(3)
C45 C46 1.375(3)
C45 H45A 0.9500
C46 C47 1.380(3)
C46 H46A 0.9500
C47 C48 1.393(3)
C47 H47A 0.9500
C48 C52 1.517(3)
C49 C50 1.533(3)
C49 C51 1.534(3)
C49 H49A 1.0000
C50 H50A 0.9800
C50 H50B 0.9800
C50 H50C 0.9800
C51 H51A 0.9800
C51 H51B 0.9800
C51 H51C 0.9800
C52 C54 1.528(3)
C52 C53 1.528(3)
C52 H52 1.0000
C53 H53A 0.9800
C53 H53B 0.9800
C53 H53C 0.9800
C54 H54A 0.9800
C54 H54B 0.9800
C54 H54C 0.9800
C55 C56 1.361(9)
C55 C60 1.376(9)
C55 C61 1.473(11)
C56 C57 1.377(10)
C56 H56A 0.9500
C57 C58 1.350(9)
C57 H57A 0.9500
C58 C59 1.391(8)
C58 H58A 0.9500
C59 C60 1.388(8)
C59 H59A 0.9500
C60 H60A 0.9500
C61 H61A 0.9800
C61 H61B 0.9800
C61 H61C 0.9800
C55A C60A 1.364(9)
C55A C56A 1.397(9)
C55A C61A 1.529(11)
C56A C57A 1.336(9)
C56A H56B 0.9500
C57A C58A 1.383(10)
C57A H57B 0.9500
C58A C59A 1.338(10)
C58A H58B 0.9500
C59A C60A 1.366(9)
C59A H59B 0.9500
C60A H60B 0.9500
C61A H61D 0.9800
C61A H61E 0.9800
C61A H61F 0.9800
C62 C63 1.500(12)
C62 H62A 0.9800
C62 H62B 0.9800
C62 H62C 0.9800
C63 C68 1.367(9)
C63 C64 1.397(9)
C64 C65 1.360(10)
C64 H64A 0.9500
C65 C66 1.438(10)
C65 H65A 0.9500
C66 C67 1.292(8)
C66 H66A 0.9500
C67 C68 1.403(9)
C67 H67A 0.9500
C68 H68A 0.9500
